data_1553374
loop_
_publ_author_name
'Huang, Guang-Hui'
'Hu, Zhu'
'Lei, Chun'
'Wang, Pei-Pei'
'Yang, Jing'
'Li, Jing-Ya'
'Li, Jia'
'Hou, Ai-Jun'

_publ_section_title
;
 Enantiomeric Pairs of Meroterpenoids with Diverse Heterocyclic Systems
 from Rhododendron nyingchiense.
;
_journal_issue 8
_journal_name_full 'Journal of natural products'
_journal_page_first 1810
_journal_page_last 1818
_journal_paper_doi 10.1021/acs.jnatprod.8b00273
_journal_volume 81
_journal_year 2018
_chemical_absolute_configuration rmad
_chemical_formula_moiety 'C17 H22 O4, H2 O'
_chemical_formula_sum 'C17 H24 O5'
_chemical_formula_weight 308.36
_space_group_crystal_system orthorhombic
_space_group_IT_number 19
_space_group_name_Hall 'P 2ac 2ab'
_space_group_name_H-M_alt 'P 21 21 21'
_atom_sites_solution_hydrogens mixed
_atom_sites_solution_primary dual
_audit_creation_date 2016-12-05
_audit_creation_method
;
Olex2 1.2
(compiled 2016.11.30 svn.r3356 for OlexSys, GUI svn.r5269)
;
_cell_angle_alpha 90
_cell_angle_beta 90
_cell_angle_gamma 90
_cell_formula_units_Z 4
_cell_length_a 9.3465(3)
_cell_length_b 9.3699(3)
_cell_length_c 18.6281(6)
_cell_measurement_reflns_used 5715
_cell_measurement_temperature 296
_cell_measurement_theta_max 69.25
_cell_measurement_theta_min 4.75
_cell_volume 1631.37(9)
_computing_cell_refinement 'SAINT v7.68A (Bruker, 2009)'
_computing_data_reduction 'SAINT v7.68A (Bruker, 2009)'
_computing_molecular_graphics 'Olex2 (Dolomanov et al., 2009)'
_computing_publication_material 'Olex2 (Dolomanov et al., 2009)'
_computing_structure_refinement 'ShelXL (Sheldrick, 2015)'
_computing_structure_solution 'ShelXT (Sheldrick, 2015)'
_diffrn_ambient_temperature 296
_diffrn_measured_fraction_theta_full 0.967
_diffrn_measured_fraction_theta_max 0.952
_diffrn_measurement_device_type 'Bruker APEX-II CCD'
_diffrn_measurement_method '\f and \w scans'
_diffrn_radiation_monochromator graphite
_diffrn_radiation_type CuK\a
_diffrn_radiation_wavelength 1.54178
_diffrn_reflns_av_R_equivalents 0.0316
_diffrn_reflns_av_unetI/netI 0.0290
_diffrn_reflns_Laue_measured_fraction_full 0.967
_diffrn_reflns_Laue_measured_fraction_max 0.952
_diffrn_reflns_limit_h_max 10
_diffrn_reflns_limit_h_min -8
_diffrn_reflns_limit_k_max 11
_diffrn_reflns_limit_k_min -11
_diffrn_reflns_limit_l_max 22
_diffrn_reflns_limit_l_min -21
_diffrn_reflns_number 10793
_diffrn_reflns_point_group_measured_fraction_full 0.961
_diffrn_reflns_point_group_measured_fraction_max 0.940
_diffrn_reflns_theta_full 67.679
_diffrn_reflns_theta_max 69.906
_diffrn_reflns_theta_min 4.748
_diffrn_standards_number 0
_exptl_absorpt_coefficient_mu 0.751
_exptl_absorpt_correction_T_max 0.7533
_exptl_absorpt_correction_T_min 0.4893
_exptl_absorpt_correction_type multi-scan
_exptl_absorpt_process_details
;
SADABS-2008/1 (Bruker,2008) was used for absorption correction.
wR2(int) was 0.1078 before and 0.0463 after correction.
The Ratio of minimum to maximum transmission is 0.6495.
The \l/2 correction factor is 0.0015.
;
_exptl_crystal_colour colourless
_exptl_crystal_density_diffrn 1.255
_exptl_crystal_description block
_exptl_crystal_F_000 664
_exptl_crystal_size_max 0.2
_exptl_crystal_size_mid 0.15
_exptl_crystal_size_min 0.1
_refine_diff_density_max 0.131
_refine_diff_density_min -0.180
_refine_diff_density_rms 0.032
_refine_ls_abs_structure_details
;
 Flack x determined using 1136 quotients [(I+)-(I-)]/[(I+)+(I-)]
 (Parsons, Flack and Wagner, Acta Cryst. B69 (2013) 249-259).
;
_refine_ls_abs_structure_Flack 0.15(7)
_refine_ls_extinction_coef 0.0035(6)
_refine_ls_extinction_expression Fc^*^=kFc[1+0.001xFc^2^\l^3^/sin(2\q)]^-1/4^
_refine_ls_extinction_method 'SHELXL-2016/6 (Sheldrick 2016)'
_refine_ls_goodness_of_fit_ref 1.069
_refine_ls_hydrogen_treatment constr
_refine_ls_matrix_type full
_refine_ls_number_parameters 208
_refine_ls_number_reflns 2906
_refine_ls_number_restraints 0
_refine_ls_restrained_S_all 1.069
_refine_ls_R_factor_all 0.0328
_refine_ls_R_factor_gt 0.0318
_refine_ls_shift/su_max 0.003
_refine_ls_shift/su_mean 0.000
_refine_ls_structure_factor_coef Fsqd
_refine_ls_weighting_details 'w=1/[\s^2^(Fo^2^)+(0.0522P)^2^+0.1340P] where P=(Fo^2^+2Fc^2^)/3'
_refine_ls_weighting_scheme calc
_refine_ls_wR_factor_gt 0.0871
_refine_ls_wR_factor_ref 0.0881
_reflns_Friedel_coverage 0.706
_reflns_Friedel_fraction_full 0.954
_reflns_Friedel_fraction_max 0.924
_reflns_number_gt 2816
_reflns_number_total 2906
_reflns_threshold_expression 'I > 2\s(I)'
_cod_data_source_file np8b00273_si_002.cif
_cod_data_source_block cu_dm16814_0m
_cod_database_code 1553374
_shelx_space_group_comment
;
The symmetry employed for this shelxl refinement is uniquely defined
by the following loop, which should always be used as a source of
symmetry information in preference to the above space-group names.
They are only intended as comments.
;
_shelx_estimated_absorpt_t_max 0.929
_shelx_estimated_absorpt_t_min 0.864
_olex2_refinement_description
;
1. Fixed Uiso
 At 1.2 times of:
  All C(H) groups, All C(H,H) groups
 At 1.5 times of:
  All C(H,H,H) groups, All O(H) groups, All O(H,H) groups
2.a Free rotating group:
 O5(H5A,H5B)
2.b Ternary CH refined with riding coordinates:
 C3(H3), C4(H4A), C11(H11)
2.c Secondary CH2 refined with riding coordinates:
 C9(H9A,H9B), C10(H10A,H10B)
2.d Aromatic/amide H refined with riding coordinates:
 C6(H6), C8(H8)
2.e Idealised Me refined as rotating group:
 C13(H13A,H13B,H13C), C14(H14A,H14B,H14C), C15(H15A,H15B,H15C), C16(H16A,H16B,
 H16C)
2.f Idealised tetrahedral OH refined as rotating group:
 O4(H4)
;
_shelx_shelxl_version_number 2016/6
_olex2_submission_special_instructions 'No special instructions were received'

loop_
_space_group_symop_operation_xyz
'x, y, z'
'-x+1/2, -y, z+1/2'
'-x, y+1/2, -z+1/2'
'x+1/2, -y+1/2, -z'

loop_
_atom_site_label
_atom_site_type_symbol
_atom_site_fract_x
_atom_site_fract_y
_atom_site_fract_z
_atom_site_U_iso_or_equiv
_atom_site_adp_type
_atom_site_occupancy
_atom_site_site_symmetry_order
_atom_site_calc_flag
_atom_site_refinement_flags_posn
O1 O 0.54746(14) 0.45512(13) 0.44690(7) 0.0422(3) Uani 1 1 d .
O2 O 0.58904(16) 0.17733(14) 0.49844(7) 0.0440(3) Uani 1 1 d .
O3 O 0.68662(19) 0.17858(16) 0.61075(7) 0.0526(4) Uani 1 1 d .
O4 O 0.6184(2) 0.29811(17) 0.20841(7) 0.0598(4) Uani 1 1 d .
H4 H 0.642974 0.228022 0.185104 0.090 Uiso 1 1 calc GR
C2 C 0.6596(2) 0.5057(2) 0.49560(11) 0.0437(4) Uani 1 1 d .
C3 C 0.6962(2) 0.39159(19) 0.55098(9) 0.0400(4) Uani 1 1 d .
H3 H 0.784789 0.421639 0.574731 0.048 Uiso 1 1 calc R
C4 C 0.7055(2) 0.2320(2) 0.54062(10) 0.0420(4) Uani 1 1 d .
H4A H 0.798269 0.203728 0.520654 0.050 Uiso 1 1 calc R
C5 C 0.6295(2) 0.0958(2) 0.37782(10) 0.0405(4) Uani 1 1 d .
C6 C 0.6345(2) 0.1258(2) 0.30455(10) 0.0433(4) Uani 1 1 d .
H6 H 0.651475 0.052363 0.272037 0.052 Uiso 1 1 calc R
C7 C 0.6146(2) 0.2639(2) 0.27955(10) 0.0433(4) Uani 1 1 d .
C8 C 0.5897(2) 0.3740(2) 0.32752(10) 0.0423(4) Uani 1 1 d .
H8 H 0.576821 0.466707 0.310887 0.051 Uiso 1 1 calc R
C9 C 0.5870(3) 0.6221(2) 0.54240(12) 0.0583(6) Uani 1 1 d .
H9A H 0.645273 0.707781 0.543119 0.070 Uiso 1 1 calc R
H9B H 0.493945 0.646178 0.522796 0.070 Uiso 1 1 calc R
C10 C 0.5705(3) 0.5620(2) 0.61939(11) 0.0563(6) Uani 1 1 d .
H10A H 0.647782 0.593631 0.650315 0.068 Uiso 1 1 calc R
H10B H 0.479722 0.589524 0.640448 0.068 Uiso 1 1 calc R
C11 C 0.5776(2) 0.4017(2) 0.60620(10) 0.0442(4) Uani 1 1 d .
H11 H 0.488116 0.373031 0.582850 0.053 Uiso 1 1 calc R
C12 C 0.6187(2) 0.2851(2) 0.65895(10) 0.0479(5) Uani 1 1 d .
C13 C 0.4927(3) 0.2115(3) 0.69407(13) 0.0689(7) Uani 1 1 d .
H13A H 0.424082 0.185469 0.658027 0.103 Uiso 1 1 calc GR
H13B H 0.448953 0.275067 0.727995 0.103 Uiso 1 1 calc GR
H13C H 0.525147 0.127226 0.718464 0.103 Uiso 1 1 calc GR
C14 C 0.7291(3) 0.3287(3) 0.71478(12) 0.0630(6) Uani 1 1 d .
H14A H 0.763395 0.245352 0.739331 0.094 Uiso 1 1 calc GR
H14B H 0.685975 0.392586 0.748751 0.094 Uiso 1 1 calc GR
H14C H 0.807713 0.375700 0.691487 0.094 Uiso 1 1 calc GR
C15 C 0.7855(3) 0.5598(2) 0.45202(14) 0.0589(6) Uani 1 1 d .
H15A H 0.829257 0.481386 0.427145 0.088 Uiso 1 1 calc GR
H15B H 0.854184 0.603129 0.483501 0.088 Uiso 1 1 calc GR
H15C H 0.752617 0.629046 0.417809 0.088 Uiso 1 1 calc GR
C16 C 0.6481(3) -0.0546(2) 0.40476(12) 0.0557(6) Uani 1 1 d .
H16A H 0.559179 -0.088232 0.424256 0.084 Uiso 1 1 calc GR
H16B H 0.720215 -0.056245 0.441433 0.084 Uiso 1 1 calc GR
H16C H 0.676694 -0.115193 0.365760 0.084 Uiso 1 1 calc GR
C4A C 0.6039(2) 0.20690(19) 0.42598(10) 0.0381(4) Uani 1 1 d .
C8A C 0.5840(2) 0.34543(19) 0.40020(10) 0.0378(4) Uani 1 1 d .
O5 O 0.6930(2) 0.09727(16) 0.11271(9) 0.0588(4) Uani 1 1 d .
H5A H 0.747139 0.025777 0.119833 0.088 Uiso 1 1 d G
H5B H 0.616312 0.069828 0.092415 0.088 Uiso 1 1 d G

loop_
_atom_site_aniso_label
_atom_site_aniso_U_11
_atom_site_aniso_U_22
_atom_site_aniso_U_33
_atom_site_aniso_U_23
_atom_site_aniso_U_13
_atom_site_aniso_U_12
O1 0.0469(8) 0.0399(6) 0.0396(7) -0.0050(6) -0.0047(5) 0.0080(5)
O2 0.0528(8) 0.0428(7) 0.0365(7) 0.0026(6) 0.0027(6) -0.0058(6)
O3 0.0682(10) 0.0540(8) 0.0357(7) 0.0073(6) 0.0015(7) 0.0080(7)
O4 0.0882(12) 0.0557(8) 0.0354(7) -0.0012(6) 0.0022(7) 0.0086(9)
C2 0.0488(11) 0.0383(8) 0.0439(10) -0.0018(8) -0.0071(8) -0.0004(8)
C3 0.0391(10) 0.0436(9) 0.0374(9) -0.0014(8) -0.0044(7) 0.0000(8)
C4 0.0450(10) 0.0464(10) 0.0347(9) 0.0051(8) 0.0016(8) 0.0046(8)
C5 0.0394(11) 0.0379(9) 0.0441(10) -0.0024(8) 0.0002(7) -0.0016(7)
C6 0.0457(11) 0.0422(9) 0.0419(10) -0.0097(8) 0.0006(8) -0.0006(8)
C7 0.0435(11) 0.0500(10) 0.0363(9) -0.0008(8) 0.0002(8) -0.0005(8)
C8 0.0455(11) 0.0402(9) 0.0411(10) 0.0028(8) -0.0020(8) 0.0034(8)
C9 0.0772(15) 0.0442(10) 0.0535(12) -0.0104(9) -0.0114(12) 0.0098(11)
C10 0.0618(14) 0.0606(13) 0.0465(11) -0.0170(10) -0.0075(10) 0.0118(10)
C11 0.0418(11) 0.0547(11) 0.0362(9) -0.0072(8) -0.0048(8) 0.0023(8)
C12 0.0470(12) 0.0629(12) 0.0340(9) -0.0011(9) -0.0011(8) 0.0003(9)
C13 0.0649(16) 0.0914(19) 0.0503(12) 0.0073(13) 0.0049(11) -0.0115(14)
C14 0.0614(15) 0.0829(16) 0.0446(11) 0.0001(12) -0.0138(11) 0.0018(12)
C15 0.0627(14) 0.0497(11) 0.0642(14) 0.0084(10) -0.0008(11) -0.0097(10)
C16 0.0747(15) 0.0388(10) 0.0536(12) -0.0017(9) 0.0006(10) 0.0002(10)
C4A 0.0388(10) 0.0392(9) 0.0363(9) 0.0005(7) 0.0025(7) -0.0028(7)
C8A 0.0366(9) 0.0381(9) 0.0386(9) -0.0033(7) -0.0014(8) 0.0024(7)
O5 0.0684(11) 0.0477(8) 0.0602(10) -0.0109(7) -0.0018(8) -0.0082(7)

loop_
_atom_type_symbol
_atom_type_description
_atom_type_scat_dispersion_real
_atom_type_scat_dispersion_imag
_atom_type_scat_source
C C 0.0181 0.0091 'International Tables Vol C Tables 4.2.6.8 and 6.1.1.4'
H H 0.0000 0.0000 'International Tables Vol C Tables 4.2.6.8 and 6.1.1.4'
O O 0.0492 0.0322 'International Tables Vol C Tables 4.2.6.8 and 6.1.1.4'

loop_
_geom_angle_atom_site_label_1
_geom_angle_atom_site_label_2
_geom_angle_atom_site_label_3
_geom_angle
C8A O1 C2 116.82(15)
C4A O2 C4 112.68(14)
C4 O3 C12 112.05(15)
C7 O4 H4 109.5
O1 C2 C3 110.66(15)
O1 C2 C9 105.20(17)
O1 C2 C15 109.37(17)
C3 C2 C9 102.17(16)
C15 C2 C3 115.01(18)
C15 C2 C9 113.87(18)
C2 C3 H3 107.1
C4 C3 C2 128.37(16)
C4 C3 H3 107.1
C4 C3 C11 101.00(15)
C11 C3 C2 104.55(16)
C11 C3 H3 107.1
O2 C4 C3 112.29(16)
O2 C4 H4A 111.5
O3 C4 O2 106.59(15)
O3 C4 C3 103.05(15)
O3 C4 H4A 111.5
C3 C4 H4A 111.5
C6 C5 C16 120.74(17)
C6 C5 C4A 118.99(17)
C4A C5 C16 120.26(17)
C5 C6 H6 119.6
C7 C6 C5 120.80(18)
C7 C6 H6 119.6
O4 C7 C6 122.82(17)
O4 C7 C8 117.13(18)
C8 C7 C6 120.06(18)
C7 C8 H8 120.2
C8A C8 C7 119.64(18)
C8A C8 H8 120.2
C2 C9 H9A 110.1
C2 C9 H9B 110.1
H9A C9 H9B 108.4
C10 C9 C2 107.93(17)
C10 C9 H9A 110.1
C10 C9 H9B 110.1
C9 C10 H10A 111.4
C9 C10 H10B 111.4
H10A C10 H10B 109.3
C11 C10 C9 101.83(16)
C11 C10 H10A 111.4
C11 C10 H10B 111.4
C3 C11 C10 101.70(17)
C3 C11 H11 107.8
C3 C11 C12 102.03(16)
C10 C11 H11 107.8
C12 C11 C10 128.03(18)
C12 C11 H11 107.8
O3 C12 C11 101.58(15)
O3 C12 C13 106.7(2)
O3 C12 C14 107.72(19)
C11 C12 C14 114.9(2)
C13 C12 C11 114.2(2)
C13 C12 C14 110.79(19)
C12 C13 H13A 109.5
C12 C13 H13B 109.5
C12 C13 H13C 109.5
H13A C13 H13B 109.5
H13A C13 H13C 109.5
H13B C13 H13C 109.5
C12 C14 H14A 109.5
C12 C14 H14B 109.5
C12 C14 H14C 109.5
H14A C14 H14B 109.5
H14A C14 H14C 109.5
H14B C14 H14C 109.5
C2 C15 H15A 109.5
C2 C15 H15B 109.5
C2 C15 H15C 109.5
H15A C15 H15B 109.5
H15A C15 H15C 109.5
H15B C15 H15C 109.5
C5 C16 H16A 109.5
C5 C16 H16B 109.5
C5 C16 H16C 109.5
H16A C16 H16B 109.5
H16A C16 H16C 109.5
H16B C16 H16C 109.5
O2 C4A C5 119.64(16)
O2 C4A C8A 120.51(16)
C5 C4A C8A 119.70(17)
O1 C8A C4A 120.34(16)
C8 C8A O1 118.68(16)
C8 C8A C4A 120.81(17)
H5A O5 H5B 109.5

loop_
_geom_bond_atom_site_label_1
_geom_bond_atom_site_label_2
_geom_bond_distance
O1 C2 1.465(2)
O1 C8A 1.389(2)
O2 C4 1.437(2)
O2 C4A 1.385(2)
O3 C4 1.410(2)
O3 C12 1.485(3)
O4 H4 0.8200
O4 C7 1.364(2)
C2 C3 1.524(3)
C2 C9 1.553(3)
C2 C15 1.516(3)
C3 H3 0.9800
C3 C4 1.511(3)
C3 C11 1.516(3)
C4 H4A 0.9800
C5 C6 1.394(3)
C5 C16 1.506(3)
C5 C4A 1.395(3)
C6 H6 0.9300
C6 C7 1.388(3)
C7 C8 1.385(3)
C8 H8 0.9300
C8 C8A 1.381(3)
C9 H9A 0.9700
C9 H9B 0.9700
C9 C10 1.549(3)
C10 H10A 0.9700
C10 H10B 0.9700
C10 C11 1.523(3)
C11 H11 0.9800
C11 C12 1.520(3)
C12 C13 1.514(3)
C12 C14 1.521(3)
C13 H13A 0.9600
C13 H13B 0.9600
C13 H13C 0.9600
C14 H14A 0.9600
C14 H14B 0.9600
C14 H14C 0.9600
C15 H15A 0.9600
C15 H15B 0.9600
C15 H15C 0.9600
C16 H16A 0.9600
C16 H16B 0.9600
C16 H16C 0.9600
C4A C8A 1.396(3)
O5 H5A 0.8499
O5 H5B 0.8501

loop_
_geom_hbond_atom_site_label_D
_geom_hbond_atom_site_label_H
_geom_hbond_atom_site_label_A
_geom_hbond_distance_DH
_geom_hbond_distance_HA
_geom_hbond_distance_DA
_geom_hbond_angle_DHA
_geom_hbond_site_symmetry_A
O4 H4 O5 0.82 1.88 2.684(2) 166.1 .
O5 H5A O3 0.85 2.02 2.819(2) 156.4 2_654
O5 H5B O1 0.85 2.01 2.839(2) 165.1 3_645
